data_7029077
loop_
_publ_author_name
'Tzeng, Yen-Wen'
'Lin, Chang-Jui'
'Nakano, Motohiro'
'Yang, Chen-I'
'Wan, Wun-Long'
'Lai, Long-Li'

_publ_section_title
;
 A semi-flexible aminotriazine-based bis-methylpyridine ligand for the
 design of nickel(ii) spin clusters.
;
_journal_issue 8
_journal_name_full 'Dalton transactions (Cambridge, England : 2003)'
_journal_page_first 3044
_journal_page_last 3047
_journal_paper_doi 10.1039/c3dt52903g
_journal_volume 43
_journal_year 2014
_chemical_formula_moiety 'C58 H54 Cl10 N16 Ni5 O2, 2(C2 H8 N)'
_chemical_formula_sum 'C62 H70 Cl10 N18 Ni5 O2'
_chemical_formula_weight 1747.31
_chemical_name_systematic
; 
 ? 
;
_space_group_IT_number 14
_symmetry_cell_setting monoclinic
_symmetry_space_group_name_Hall '-P 2yn'
_symmetry_space_group_name_H-M 'P 1 21/n 1'
_atom_sites_solution_hydrogens geom
_atom_sites_solution_primary direct
_atom_sites_solution_secondary difmap
_audit_creation_method SHELXL-97
_cell_angle_alpha 90.00
_cell_angle_beta 93.4680(10)
_cell_angle_gamma 90.00
_cell_formula_units_Z 2
_cell_length_a 15.7038(12)
_cell_length_b 9.9564(7)
_cell_length_c 23.8274(18)
_cell_measurement_reflns_used 5211
_cell_measurement_temperature 150(2)
_cell_measurement_theta_max 26.79
_cell_measurement_theta_min 2.42
_cell_volume 3718.7(5)
_computing_cell_refinement 'Bruker SMART'
_computing_data_collection 'Bruker SMART'
_computing_data_reduction 'Bruker SAINT'
_computing_molecular_graphics 'Bruker SHELXTL'
_computing_publication_material 'Bruker SHELXTL'
_computing_structure_refinement 'SHELXL-97 (Sheldrick, 1997)'
_computing_structure_solution 'SHELXS-97 (Sheldrick, 1990)'
_diffrn_ambient_temperature 150(2)
_diffrn_measured_fraction_theta_full 0.997
_diffrn_measured_fraction_theta_max 0.997
_diffrn_radiation_monochromator graphite
_diffrn_radiation_source 'fine-focus sealed tube'
_diffrn_radiation_type MoK\a
_diffrn_radiation_wavelength 0.71073
_diffrn_reflns_av_R_equivalents 0.0426
_diffrn_reflns_av_unetI/netI 0.0464
_diffrn_reflns_limit_h_max 19
_diffrn_reflns_limit_h_min -20
_diffrn_reflns_limit_k_max 8
_diffrn_reflns_limit_k_min -12
_diffrn_reflns_limit_l_max 29
_diffrn_reflns_limit_l_min -30
_diffrn_reflns_number 26250
_diffrn_reflns_theta_full 27.14
_diffrn_reflns_theta_max 27.14
_diffrn_reflns_theta_min 1.51
_exptl_absorpt_coefficient_mu 1.657
_exptl_absorpt_correction_T_max 0.7455
_exptl_absorpt_correction_T_min 0.6609
_exptl_absorpt_correction_type multi-scan
_exptl_absorpt_process_details SADABS
_exptl_crystal_colour green
_exptl_crystal_density_diffrn 1.561
_exptl_crystal_density_meas ?
_exptl_crystal_density_method 'not measured'
_exptl_crystal_description plate
_exptl_crystal_F_000 1788
_exptl_crystal_size_max 0.26
_exptl_crystal_size_mid 0.19
_exptl_crystal_size_min 0.08
_refine_diff_density_max 0.740
_refine_diff_density_min -0.701
_refine_diff_density_rms 0.082
_refine_ls_extinction_method none
_refine_ls_goodness_of_fit_ref 1.027
_refine_ls_hydrogen_treatment mixed
_refine_ls_matrix_type full
_refine_ls_number_parameters 430
_refine_ls_number_reflns 8215
_refine_ls_number_restraints 0
_refine_ls_restrained_S_all 1.027
_refine_ls_R_factor_all 0.0605
_refine_ls_R_factor_gt 0.0382
_refine_ls_shift/su_max 0.001
_refine_ls_shift/su_mean 0.000
_refine_ls_structure_factor_coef Fsqd
_refine_ls_weighting_details 'calc w=1/[\s^2^(Fo^2^)+(0.0409P)^2^+1.8268P] where P=(Fo^2^+2Fc^2^)/3'
_refine_ls_weighting_scheme calc
_refine_ls_wR_factor_gt 0.0865
_refine_ls_wR_factor_ref 0.0974
_reflns_number_gt 6016
_reflns_number_total 8215
_reflns_threshold_expression >2sigma(I)
_cod_data_source_file c3dt52903g.txt
_cod_data_source_block cyw0116-2_0m
_cod_depositor_comments
;
The following automatic conversions were performed:

'_symmetry_cell_setting' value 'Monoclinic' changed to 'monoclinic'
according to
/usr/data/users/saulius/automatic-downloads/current/RSC/lib/dictionaries/cif_core.dic
dictionary named 'cif_core.dic' version 2.4.2 from 2011-04-26.

Automatic conversion script
Id: cif_fix_values 2281 2013-09-26 08:29:07Z andrius 

The following automatic conversions were performed:

'_exptl_crystal_density_meas' value 'not_measured' was changed to '?'
- the value is perceived as not measured.

Automatic conversion script
Id: cif_fix_values 3008 2015-01-20 13:52:24Z robertas 
;
_cod_original_sg_symbol_H-M P2(1)/n
_cod_database_code 7029077

loop_
_symmetry_equiv_pos_as_xyz
'x, y, z'
'-x+1/2, y+1/2, -z+1/2'
'-x, -y, -z'
'x-1/2, -y-1/2, z-1/2'

loop_
_atom_site_label
_atom_site_type_symbol
_atom_site_fract_x
_atom_site_fract_y
_atom_site_fract_z
_atom_site_U_iso_or_equiv
_atom_site_adp_type
_atom_site_occupancy
_atom_site_symmetry_multiplicity
_atom_site_calc_flag
_atom_site_refinement_flags
Ni1 Ni 0.5000 1.0000 0.0000 0.02262(13) Uani 1 2 d S
Ni2 Ni 0.26995(2) 0.98284(4) -0.002924(17) 0.02516(10) Uani 1 1 d .
Ni3 Ni 0.34642(2) 0.99804(4) 0.110890(17) 0.02349(10) Uani 1 1 d .
Cl4 Cl 0.49715(4) 0.75676(7) 0.01206(3) 0.02787(17) Uani 1 1 d .
Cl5 Cl 0.20665(4) 1.09378(7) 0.07739(3) 0.02857(17) Uani 1 1 d .
Cl6 Cl 0.28395(5) 0.79395(7) 0.06815(3) 0.02869(17) Uani 1 1 d .
Cl7 Cl 0.39272(5) 1.21085(7) 0.14405(3) 0.03065(18) Uani 1 1 d .
Cl8 Cl 0.26263(5) 1.17685(8) -0.06062(4) 0.03628(19) Uani 1 1 d .
N5 N 0.46260(15) 0.8839(2) 0.12644(11) 0.0259(6) Uani 1 1 d .
N6 N 0.33068(15) 0.8383(2) -0.05509(11) 0.0257(6) Uani 1 1 d .
N7 N 0.16535(16) 0.9029(3) -0.04318(12) 0.0336(6) Uani 1 1 d .
N1 N 0.65888(15) 1.0997(3) 0.24714(11) 0.0291(6) Uani 1 1 d .
N4 N 0.56249(14) 1.0263(2) 0.08864(11) 0.0238(5) Uani 1 1 d .
N3 N 0.56288(15) 0.9865(2) 0.18768(11) 0.0273(6) Uani 1 1 d .
N2 N 0.66782(15) 1.1296(2) 0.15153(11) 0.0269(6) Uani 1 1 d .
N8 N 0.32454(16) 0.9286(3) 0.18866(11) 0.0308(6) Uani 1 1 d .
C1 C 0.73246(19) 1.1892(3) 0.25966(14) 0.0314(7) Uani 1 1 d .
H1A H 0.7221 1.2439 0.2922 0.038 Uiso 1 1 calc R
H1B H 0.7392 1.2488 0.2280 0.038 Uiso 1 1 calc R
C9 C 0.8132(2) 1.1089(3) 0.27105(15) 0.0339(8) Uani 1 1 d .
C15 C 0.62987(18) 1.0720(3) 0.19452(13) 0.0271(7) Uani 1 1 d .
C25 C 0.1772(2) 0.7872(3) -0.07055(14) 0.0326(7) Uani 1 1 d .
C17 C 0.63144(18) 1.1039(3) 0.10137(13) 0.0238(6) Uani 1 1 d .
C23 C 0.2604(2) 0.9691(4) 0.21997(16) 0.0405(9) Uani 1 1 d .
H23 H 0.2223 1.0339 0.2056 0.049 Uiso 1 1 calc R
C16 C 0.53308(18) 0.9688(3) 0.13523(13) 0.0241(6) Uani 1 1 d .
C19 C 0.3794(2) 0.8367(3) 0.20993(14) 0.0320(7) Uani 1 1 d .
C18 C 0.4465(2) 0.7883(3) 0.17196(14) 0.0308(7) Uani 1 1 d .
H18A H 0.4993 0.7730 0.1943 0.037 Uiso 1 1 calc R
H18B H 0.4284 0.7031 0.1555 0.037 Uiso 1 1 calc R
C24 C 0.26617(19) 0.7331(3) -0.06753(14) 0.0311(7) Uani 1 1 d .
H24A H 0.2715 0.6646 -0.0386 0.037 Uiso 1 1 calc R
H24B H 0.2771 0.6910 -0.1031 0.037 Uiso 1 1 calc R
C2 C 0.6255(2) 1.0298(3) 0.29514(14) 0.0341(8) Uani 1 1 d .
H2A H 0.6724 1.0115 0.3224 0.041 Uiso 1 1 calc R
H2B H 0.6021 0.9442 0.2824 0.041 Uiso 1 1 calc R
C22 C 0.2498(3) 0.9169(4) 0.27271(16) 0.0513(10) Uani 1 1 d .
H22 H 0.2047 0.9452 0.2933 0.062 Uiso 1 1 calc R
C28 C 0.0183(2) 0.9008(5) -0.07347(19) 0.0616(12) Uani 1 1 d .
H28 H -0.0346 0.9430 -0.0750 0.074 Uiso 1 1 calc R
C4 C 0.4783(2) 1.1316(4) 0.29711(17) 0.0470(9) Uani 1 1 d .
H4 H 0.4674 1.1047 0.2600 0.056 Uiso 1 1 calc R
C20 C 0.3725(2) 0.7824(4) 0.26279(16) 0.0450(9) Uani 1 1 d .
H20 H 0.4119 0.7192 0.2768 0.054 Uiso 1 1 calc R
C5 C 0.4155(3) 1.1965(4) 0.3251(2) 0.0593(12) Uani 1 1 d .
H5 H 0.3627 1.2128 0.3066 0.071 Uiso 1 1 calc R
C14 C 0.8527(2) 1.0481(4) 0.22663(18) 0.0457(9) Uani 1 1 d .
H14 H 0.8308 1.0625 0.1900 0.055 Uiso 1 1 calc R
C21 C 0.3068(3) 0.8226(4) 0.29455(17) 0.0546(11) Uani 1 1 d .
H21 H 0.3009 0.7867 0.3301 0.066 Uiso 1 1 calc R
C13 C 0.9233(3) 0.9675(4) 0.2358(2) 0.0623(13) Uani 1 1 d .
H13 H 0.9494 0.9289 0.2057 0.075 Uiso 1 1 calc R
C29 C 0.0874(2) 0.9579(4) -0.04542(17) 0.0492(10) Uani 1 1 d .
H29 H 0.0800 1.0390 -0.0270 0.059 Uiso 1 1 calc R
C26 C 0.1092(2) 0.7225(4) -0.09847(16) 0.0496(10) Uani 1 1 d .
H26 H 0.1176 0.6411 -0.1165 0.060 Uiso 1 1 calc R
C3 C 0.5572(2) 1.1066(3) 0.32403(15) 0.0364(8) Uani 1 1 d .
C12 C 0.9547(3) 0.9447(4) 0.2898(2) 0.0662(14) Uani 1 1 d .
H12 H 1.0017 0.8887 0.2961 0.079 Uiso 1 1 calc R
C10 C 0.8476(2) 1.0890(4) 0.32548(17) 0.0503(10) Uani 1 1 d .
H10 H 0.8241 1.1321 0.3555 0.060 Uiso 1 1 calc R
C6 C 0.4303(3) 1.2367(5) 0.3796(2) 0.0741(15) Uani 1 1 d .
H6 H 0.3881 1.2816 0.3980 0.089 Uiso 1 1 calc R
C8 C 0.5723(3) 1.1476(4) 0.37947(18) 0.0544(11) Uani 1 1 d .
H8 H 0.6253 1.1329 0.3980 0.065 Uiso 1 1 calc R
C7 C 0.5078(3) 1.2106(5) 0.4072(2) 0.0759(15) Uani 1 1 d .
H7 H 0.5174 1.2352 0.4447 0.091 Uiso 1 1 calc R
C27 C 0.0288(2) 0.7792(5) -0.09953(18) 0.0627(13) Uani 1 1 d .
H27 H -0.0175 0.7357 -0.1176 0.075 Uiso 1 1 calc R
C11 C 0.9182(3) 1.0029(5) 0.3348(2) 0.0670(15) Uani 1 1 d .
H11 H 0.9400 0.9855 0.3713 0.080 Uiso 1 1 calc R
O1 O 0.38437(13) 1.0347(2) 0.03252(9) 0.0228(5) Uani 1 1 d .
N9 N 0.29595(18) 0.3747(3) 0.04391(13) 0.0449(8) Uiso 1 1 d .
H9A H 0.3058 0.3235 0.0747 0.054 Uiso 1 1 calc R
H9B H 0.2953 0.3202 0.0138 0.054 Uiso 1 1 calc R
C33 C 0.3666(3) 0.4699(4) 0.04053(19) 0.0590(11) Uiso 1 1 d .
H33A H 0.3668 0.5053 0.0030 0.089 Uiso 1 1 calc R
H33B H 0.4196 0.4248 0.0498 0.089 Uiso 1 1 calc R
H33C H 0.3596 0.5422 0.0665 0.089 Uiso 1 1 calc R
C34 C 0.2113(3) 0.4371(4) 0.04629(19) 0.0599(11) Uiso 1 1 d .
H34A H 0.2118 0.4984 0.0774 0.090 Uiso 1 1 calc R
H34B H 0.1693 0.3686 0.0511 0.090 Uiso 1 1 calc R
H34C H 0.1976 0.4849 0.0119 0.090 Uiso 1 1 calc R
H1 H 0.386(2) 1.103(3) 0.0270(15) 0.031(11) Uiso 1 1 d .

loop_
_atom_site_aniso_label
_atom_site_aniso_U_11
_atom_site_aniso_U_22
_atom_site_aniso_U_33
_atom_site_aniso_U_23
_atom_site_aniso_U_13
_atom_site_aniso_U_12
Ni1 0.0167(3) 0.0219(3) 0.0299(3) -0.0003(2) 0.0071(2) -0.0004(2)
Ni2 0.01653(19) 0.0274(2) 0.0319(2) -0.00294(16) 0.00417(16) -0.00192(15)
Ni3 0.01844(19) 0.0246(2) 0.0281(2) -0.00066(15) 0.00648(15) -0.00185(15)
Cl4 0.0245(4) 0.0226(4) 0.0372(5) -0.0001(3) 0.0081(3) 0.0001(3)
Cl5 0.0180(3) 0.0305(4) 0.0378(5) -0.0053(3) 0.0060(3) 0.0006(3)
Cl6 0.0267(4) 0.0250(4) 0.0352(4) -0.0015(3) 0.0085(3) -0.0046(3)
Cl7 0.0267(4) 0.0293(4) 0.0361(5) -0.0069(3) 0.0036(3) -0.0030(3)
Cl8 0.0313(4) 0.0363(4) 0.0409(5) 0.0051(4) -0.0006(4) 0.0029(3)
N5 0.0201(12) 0.0270(13) 0.0312(15) 0.0060(11) 0.0073(11) -0.0008(10)
N6 0.0214(13) 0.0251(13) 0.0314(15) -0.0021(10) 0.0082(11) -0.0052(10)
N7 0.0214(13) 0.0415(17) 0.0382(17) -0.0057(13) 0.0041(12) -0.0040(11)
N1 0.0200(13) 0.0394(15) 0.0278(15) 0.0020(11) 0.0016(11) -0.0033(11)
N4 0.0171(12) 0.0222(13) 0.0326(15) 0.0003(10) 0.0059(10) 0.0014(9)
N3 0.0197(13) 0.0299(14) 0.0326(16) 0.0029(11) 0.0041(11) 0.0001(10)
N2 0.0226(13) 0.0294(14) 0.0290(15) 0.0010(11) 0.0043(11) -0.0002(10)
N8 0.0265(14) 0.0318(15) 0.0350(16) 0.0001(12) 0.0097(12) -0.0059(11)
C1 0.0263(16) 0.0345(18) 0.0329(19) -0.0018(14) -0.0018(14) -0.0007(13)
C9 0.0269(17) 0.0342(18) 0.040(2) 0.0021(14) 0.0013(15) -0.0076(13)
C15 0.0207(15) 0.0278(16) 0.0329(19) 0.0014(13) 0.0024(13) 0.0054(12)
C25 0.0276(17) 0.0388(19) 0.0317(19) -0.0016(14) 0.0056(14) -0.0114(14)
C17 0.0194(14) 0.0236(15) 0.0289(18) -0.0018(12) 0.0052(12) 0.0045(11)
C23 0.0356(19) 0.043(2) 0.044(2) 0.0026(16) 0.0158(17) -0.0001(15)
C16 0.0178(14) 0.0238(15) 0.0308(18) 0.0018(12) 0.0036(12) 0.0047(11)
C19 0.0275(17) 0.0315(17) 0.038(2) 0.0062(14) 0.0053(14) -0.0083(13)
C18 0.0309(17) 0.0265(16) 0.0356(19) 0.0058(13) 0.0077(14) -0.0033(13)
C24 0.0311(17) 0.0294(17) 0.0337(19) -0.0023(13) 0.0081(14) -0.0099(13)
C2 0.0281(17) 0.043(2) 0.0309(19) 0.0069(14) 0.0015(14) -0.0008(14)
C22 0.052(2) 0.058(3) 0.046(2) 0.0058(19) 0.030(2) 0.0012(19)
C28 0.0225(19) 0.097(4) 0.065(3) -0.015(3) -0.0012(19) -0.003(2)
C4 0.035(2) 0.057(2) 0.049(3) -0.0065(18) 0.0052(18) 0.0003(17)
C20 0.051(2) 0.044(2) 0.042(2) 0.0131(16) 0.0133(18) -0.0010(17)
C5 0.033(2) 0.060(3) 0.085(4) -0.013(2) 0.012(2) 0.0005(18)
C14 0.0321(19) 0.049(2) 0.055(3) -0.0037(18) -0.0007(17) 0.0023(16)
C21 0.065(3) 0.059(3) 0.043(2) 0.0168(19) 0.025(2) -0.001(2)
C13 0.036(2) 0.054(3) 0.097(4) -0.005(2) 0.003(2) 0.0080(19)
C29 0.0246(18) 0.068(3) 0.055(3) -0.012(2) 0.0010(17) 0.0037(17)
C26 0.045(2) 0.059(3) 0.045(2) -0.0164(19) 0.0030(18) -0.0207(19)
C3 0.0296(18) 0.0389(19) 0.041(2) 0.0004(15) 0.0081(15) -0.0054(14)
C12 0.036(2) 0.051(3) 0.109(4) 0.024(3) -0.008(3) 0.0027(19)
C10 0.035(2) 0.067(3) 0.047(3) 0.015(2) -0.0044(18) -0.0097(18)
C6 0.051(3) 0.068(3) 0.107(5) -0.028(3) 0.038(3) -0.005(2)
C8 0.052(2) 0.062(3) 0.049(3) -0.016(2) 0.000(2) -0.002(2)
C7 0.085(4) 0.083(4) 0.063(3) -0.036(3) 0.026(3) -0.013(3)
C27 0.027(2) 0.104(4) 0.056(3) -0.016(3) -0.0048(19) -0.022(2)
C11 0.042(2) 0.084(3) 0.072(3) 0.045(3) -0.022(2) -0.020(2)
O1 0.0193(11) 0.0215(12) 0.0281(12) -0.0005(9) 0.0053(8) -0.0002(9)

loop_
_atom_type_symbol
_atom_type_description
_atom_type_scat_dispersion_real
_atom_type_scat_dispersion_imag
_atom_type_scat_source
C C 0.0033 0.0016 'International Tables Vol C Tables 4.2.6.8 and 6.1.1.4'
H H 0.0000 0.0000 'International Tables Vol C Tables 4.2.6.8 and 6.1.1.4'
N N 0.0061 0.0033 'International Tables Vol C Tables 4.2.6.8 and 6.1.1.4'
O O 0.0106 0.0060 'International Tables Vol C Tables 4.2.6.8 and 6.1.1.4'
Cl Cl 0.1484 0.1585 'International Tables Vol C Tables 4.2.6.8 and 6.1.1.4'
Ni Ni 0.3393 1.1124 'International Tables Vol C Tables 4.2.6.8 and 6.1.1.4'

loop_
_geom_angle_atom_site_label_1
_geom_angle_atom_site_label_2
_geom_angle_atom_site_label_3
_geom_angle
_geom_angle_site_symmetry_1
_geom_angle_site_symmetry_3
O1 Ni1 O1 180.00(11) . 3_675
O1 Ni1 N4 88.40(8) . .
O1 Ni1 N4 91.60(8) 3_675 .
O1 Ni1 N4 91.60(8) . 3_675
O1 Ni1 N4 88.40(8) 3_675 3_675
N4 Ni1 N4 180.00(11) . 3_675
O1 Ni1 Cl4 84.27(7) . 3_675
O1 Ni1 Cl4 95.73(7) 3_675 3_675
N4 Ni1 Cl4 89.15(6) . 3_675
N4 Ni1 Cl4 90.85(6) 3_675 3_675
O1 Ni1 Cl4 95.73(7) . .
O1 Ni1 Cl4 84.27(7) 3_675 .
N4 Ni1 Cl4 90.85(6) . .
N4 Ni1 Cl4 89.15(6) 3_675 .
Cl4 Ni1 Cl4 180.0 3_675 .
O1 Ni2 N7 170.23(10) . .
O1 Ni2 N6 89.90(9) . .
N7 Ni2 N6 80.71(10) . .
O1 Ni2 Cl8 92.60(7) . .
N7 Ni2 Cl8 92.08(8) . .
N6 Ni2 Cl8 102.53(7) . .
O1 Ni2 Cl5 87.19(6) . .
N7 Ni2 Cl5 101.00(8) . .
N6 Ni2 Cl5 162.90(7) . .
Cl8 Ni2 Cl5 94.43(3) . .
O1 Ni2 Cl6 82.54(7) . .
N7 Ni2 Cl6 93.46(8) . .
N6 Ni2 Cl6 82.32(7) . .
Cl8 Ni2 Cl6 173.18(3) . .
Cl5 Ni2 Cl6 80.60(3) . .
O1 Ni2 Ni3 44.27(6) . .
N7 Ni2 Ni3 138.12(8) . .
N6 Ni2 Ni3 113.58(7) . .
Cl8 Ni2 Ni3 120.16(3) . .
Cl5 Ni2 Ni3 54.26(2) . .
Cl6 Ni2 Ni3 53.09(2) . .
N8 Ni3 O1 168.30(10) . .
N8 Ni3 N5 81.50(10) . .
O1 Ni3 N5 87.73(9) . .
N8 Ni3 Cl7 93.78(8) . .
O1 Ni3 Cl7 92.58(7) . .
N5 Ni3 Cl7 100.06(7) . .
N8 Ni3 Cl6 90.66(8) . .
O1 Ni3 Cl6 84.20(7) . .
N5 Ni3 Cl6 87.02(7) . .
Cl7 Ni3 Cl6 172.13(3) . .
N8 Ni3 Cl5 103.27(8) . .
O1 Ni3 Cl5 86.46(6) . .
N5 Ni3 Cl5 168.03(7) . .
Cl7 Ni3 Cl5 90.65(3) . .
Cl6 Ni3 Cl5 81.99(3) . .
N8 Ni3 Ni2 138.86(7) . .
O1 Ni3 Ni2 43.69(6) . .
N5 Ni3 Ni2 115.46(7) . .
Cl7 Ni3 Ni2 117.46(3) . .
Cl6 Ni3 Ni2 55.67(2) . .
Cl5 Ni3 Ni2 53.94(2) . .
Ni2 Cl5 Ni3 71.80(2) . .
Ni3 Cl6 Ni2 71.24(2) . .
C16 N5 C18 116.7(3) . .
C16 N5 Ni3 111.10(17) . .
C18 N5 Ni3 106.52(17) . .
C17 N6 C24 116.8(2) 3_675 .
C17 N6 Ni2 113.60(17) 3_675 .
C24 N6 Ni2 105.49(17) . .
C29 N7 C25 119.0(3) . .
C29 N7 Ni2 125.0(2) . .
C25 N7 Ni2 116.0(2) . .
C15 N1 C2 121.2(3) . .
C15 N1 C1 122.2(3) . .
C2 N1 C1 116.3(3) . .
C17 N4 C16 111.5(3) . .
C17 N4 Ni1 124.5(2) . .
C16 N4 Ni1 124.01(19) . .
C16 N3 C15 115.2(3) . .
C17 N2 C15 114.8(3) . .
C19 N8 C23 118.7(3) . .
C19 N8 Ni3 116.1(2) . .
C23 N8 Ni3 125.2(2) . .
N1 C1 C9 110.8(3) . .
N1 C1 H1A 109.5 . .
C9 C1 H1A 109.5 . .
N1 C1 H1B 109.5 . .
C9 C1 H1B 109.5 . .
H1A C1 H1B 108.1 . .
C10 C9 C14 118.7(3) . .
C10 C9 C1 121.2(3) . .
C14 C9 C1 120.0(3) . .
N1 C15 N2 119.0(3) . .
N1 C15 N3 117.4(3) . .
N2 C15 N3 123.6(3) . .
N7 C25 C26 120.6(3) . .
N7 C25 C24 116.2(3) . .
C26 C25 C24 123.2(3) . .
N2 C17 N4 127.8(3) . .
N2 C17 N6 116.8(3) . 3_675
N4 C17 N6 115.4(3) . 3_675
N8 C23 C22 121.7(3) . .
N8 C23 H23 119.1 . .
C22 C23 H23 119.1 . .
N3 C16 N4 126.9(3) . .
N3 C16 N5 117.0(3) . .
N4 C16 N5 116.0(3) . .
N8 C19 C20 122.0(3) . .
N8 C19 C18 116.7(3) . .
C20 C19 C18 121.2(3) . .
N5 C18 C19 113.0(2) . .
N5 C18 H18A 109.0 . .
C19 C18 H18A 109.0 . .
N5 C18 H18B 109.0 . .
C19 C18 H18B 109.0 . .
H18A C18 H18B 107.8 . .
N6 C24 C25 112.5(3) . .
N6 C24 H24A 109.1 . .
C25 C24 H24A 109.1 . .
N6 C24 H24B 109.1 . .
C25 C24 H24B 109.1 . .
H24A C24 H24B 107.8 . .
N1 C2 C3 114.4(3) . .
N1 C2 H2A 108.7 . .
C3 C2 H2A 108.7 . .
N1 C2 H2B 108.7 . .
C3 C2 H2B 108.7 . .
H2A C2 H2B 107.6 . .
C21 C22 C23 119.3(3) . .
C21 C22 H22 120.3 . .
C23 C22 H22 120.3 . .
C29 C28 C27 118.4(4) . .
C29 C28 H28 120.8 . .
C27 C28 H28 120.8 . .
C3 C4 C5 120.3(4) . .
C3 C4 H4 119.8 . .
C5 C4 H4 119.8 . .
C21 C20 C19 119.4(4) . .
C21 C20 H20 120.3 . .
C19 C20 H20 120.3 . .
C6 C5 C4 120.7(4) . .
C6 C5 H5 119.6 . .
C4 C5 H5 119.6 . .
C13 C14 C9 121.5(4) . .
C13 C14 H14 119.2 . .
C9 C14 H14 119.2 . .
C20 C21 C22 118.8(4) . .
C20 C21 H21 120.6 . .
C22 C21 H21 120.6 . .
C12 C13 C14 119.2(4) . .
C12 C13 H13 120.4 . .
C14 C13 H13 120.4 . .
N7 C29 C28 123.2(4) . .
N7 C29 H29 118.4 . .
C28 C29 H29 118.4 . .
C25 C26 C27 119.8(4) . .
C25 C26 H26 120.1 . .
C27 C26 H26 120.1 . .
C4 C3 C8 119.0(3) . .
C4 C3 C2 121.3(3) . .
C8 C3 C2 119.7(3) . .
C13 C12 C11 121.4(4) . .
C13 C12 H12 119.3 . .
C11 C12 H12 119.3 . .
C9 C10 C11 119.5(4) . .
C9 C10 H10 120.2 . .
C11 C10 H10 120.2 . .
C5 C6 C7 119.6(4) . .
C5 C6 H6 120.2 . .
C7 C6 H6 120.2 . .
C3 C8 C7 119.8(4) . .
C3 C8 H8 120.1 . .
C7 C8 H8 120.1 . .
C6 C7 C8 120.5(4) . .
C6 C7 H7 119.8 . .
C8 C7 H7 119.8 . .
C28 C27 C26 119.0(4) . .
C28 C27 H27 120.5 . .
C26 C27 H27 120.5 . .
C12 C11 C10 119.6(4) . .
C12 C11 H11 120.2 . .
C10 C11 H11 120.2 . .
Ni2 O1 Ni3 92.05(8) . .
Ni2 O1 Ni1 126.16(11) . .
Ni3 O1 Ni1 129.46(11) . .
Ni2 O1 H1 102(3) . .
Ni3 O1 H1 112(3) . .
Ni1 O1 H1 93(3) . .
C33 N9 C34 114.7(3) . .
C33 N9 H9A 108.6 . .
C34 N9 H9A 108.6 . .
C33 N9 H9B 108.6 . .
C34 N9 H9B 108.6 . .
H9A N9 H9B 107.6 . .
N9 C33 H33A 109.5 . .
N9 C33 H33B 109.5 . .
H33A C33 H33B 109.5 . .
N9 C33 H33C 109.5 . .
H33A C33 H33C 109.5 . .
H33B C33 H33C 109.5 . .
N9 C34 H34A 109.5 . .
N9 C34 H34B 109.5 . .
H34A C34 H34B 109.5 . .
N9 C34 H34C 109.5 . .
H34A C34 H34C 109.5 . .
H34B C34 H34C 109.5 . .

loop_
_geom_bond_atom_site_label_1
_geom_bond_atom_site_label_2
_geom_bond_distance
_geom_bond_site_symmetry_2
Ni1 O1 2.046(2) .
Ni1 O1 2.046(2) 3_675
Ni1 N4 2.289(3) .
Ni1 N4 2.289(3) 3_675
Ni1 Cl4 2.4395(7) 3_675
Ni1 Cl4 2.4395(7) .
Ni2 O1 2.006(2) .
Ni2 N7 2.015(3) .
Ni2 N6 2.161(2) .
Ni2 Cl8 2.3696(9) .
Ni2 Cl5 2.4700(8) .
Ni2 Cl6 2.5315(9) .
Ni2 Ni3 2.9027(6) .
Ni3 N8 2.026(3) .
Ni3 O1 2.027(2) .
Ni3 N5 2.162(2) .
Ni3 Cl7 2.3607(8) .
Ni3 Cl6 2.4510(8) .
Ni3 Cl5 2.4802(8) .
N5 C16 1.398(4) .
N5 C18 1.477(4) .
N6 C17 1.407(4) 3_675
N6 C24 1.475(4) .
N7 C29 1.339(4) .
N7 C25 1.342(4) .
N1 C15 1.336(4) .
N1 C2 1.463(4) .
N1 C1 1.476(4) .
N4 C17 1.350(4) .
N4 C16 1.355(4) .
N3 C16 1.319(4) .
N3 C15 1.356(4) .
N2 C17 1.318(4) .
N2 C15 1.344(4) .
N8 C19 1.336(4) .
N8 C23 1.351(4) .
C1 C9 1.509(4) .
C1 H1A 0.9700 .
C1 H1B 0.9700 .
C9 C10 1.389(5) .
C9 C14 1.397(5) .
C25 C26 1.382(5) .
C25 C24 1.496(4) .
C17 N6 1.407(4) 3_675
C23 C22 1.379(5) .
C23 H23 0.9300 .
C19 C20 1.381(5) .
C19 C18 1.508(4) .
C18 H18A 0.9700 .
C18 H18B 0.9700 .
C24 H24A 0.9700 .
C24 H24B 0.9700 .
C2 C3 1.516(4) .
C2 H2A 0.9700 .
C2 H2B 0.9700 .
C22 C21 1.377(6) .
C22 H22 0.9300 .
C28 C29 1.364(5) .
C28 C27 1.375(6) .
C28 H28 0.9300 .
C4 C3 1.382(5) .
C4 C5 1.384(5) .
C4 H4 0.9300 .
C20 C21 1.376(5) .
C20 H20 0.9300 .
C5 C6 1.366(7) .
C5 H5 0.9300 .
C14 C13 1.375(5) .
C14 H14 0.9300 .
C21 H21 0.9300 .
C13 C12 1.367(7) .
C13 H13 0.9300 .
C29 H29 0.9300 .
C26 C27 1.382(6) .
C26 H26 0.9300 .
C3 C8 1.389(5) .
C12 C11 1.376(7) .
C12 H12 0.9300 .
C10 C11 1.409(6) .
C10 H10 0.9300 .
C6 C7 1.373(7) .
C6 H6 0.9300 .
C8 C7 1.391(6) .
C8 H8 0.9300 .
C7 H7 0.9300 .
C27 H27 0.9300 .
C11 H11 0.9300 .
O1 H1 0.69(3) .
N9 C33 1.465(5) .
N9 C34 1.471(5) .
N9 H9A 0.9000 .
N9 H9B 0.9000 .
C33 H33A 0.9600 .
C33 H33B 0.9600 .
C33 H33C 0.9600 .
C34 H34A 0.9600 .
C34 H34B 0.9600 .
C34 H34C 0.9600 .
